data_7238157
loop_
_publ_author_name
'Ji, Chang-Chun'
'Li, Jing'
'Li, Yi-Zhi'
'Guo, Zi-Jian'
'Zheng, He-Gen'

_publ_section_title
;
 Eight new complexes based on flexible multicarboxylate ligands:
 synthesis, structures and properties
;
_journal_issue 10
_journal_name_full CrystEngComm
_journal_page_first 3183
_journal_paper_doi 10.1039/b926324a
_journal_volume 12
_journal_year 2010
_chemical_formula_moiety 'C14 H12 Eu N O9'
_chemical_formula_sum 'C14 H12 Eu N O9'
_chemical_formula_weight 490.21
_space_group_IT_number 14
_space_group_name_Hall '-P 2ybc'
_space_group_name_H-M_alt 'P 1 21/c 1'
_symmetry_cell_setting monoclinic
_symmetry_space_group_name_Hall '-P 2ybc'
_symmetry_space_group_name_H-M 'P 1 21/c 1'
_atom_sites_solution_hydrogens geom
_atom_sites_solution_primary direct
_atom_sites_solution_secondary difmap
_audit_creation_method SHELXL-97
_cell_angle_alpha 90.00
_cell_angle_beta 92.489(3)
_cell_angle_gamma 90.00
_cell_formula_units_Z 4
_cell_length_a 14.702(2)
_cell_length_b 7.6396(12)
_cell_length_c 12.976(2)
_cell_measurement_reflns_used 2113
_cell_measurement_temperature 293(2)
_cell_measurement_theta_max 27.117
_cell_measurement_theta_min 2.774
_cell_volume 1456.1(4)
_computing_cell_refinement SMART
_computing_data_collection 'SMART (Bruker, 2000)'
_computing_data_reduction 'SAINT (Bruker, 2000)'
_computing_molecular_graphics SHELXTL
_computing_publication_material SHELXTL
_computing_structure_refinement SHELXTL
_computing_structure_solution 'SHELXTL (Bruker, 2000)'
_diffrn_ambient_temperature 293(2)
_diffrn_measured_fraction_theta_full 0.995
_diffrn_measured_fraction_theta_max 0.995
_diffrn_measurement_device_type 'Bruker Smart Apex CCD'
_diffrn_measurement_method 'phi and omega scans'
_diffrn_radiation_monochromator graphite
_diffrn_radiation_source 'fine-focus sealed tube'
_diffrn_radiation_type MoK\a
_diffrn_radiation_wavelength 0.71073
_diffrn_reflns_av_R_equivalents 0.0659
_diffrn_reflns_av_sigmaI/netI 0.0756
_diffrn_reflns_limit_h_max 14
_diffrn_reflns_limit_h_min -18
_diffrn_reflns_limit_k_max 9
_diffrn_reflns_limit_k_min -8
_diffrn_reflns_limit_l_max 16
_diffrn_reflns_limit_l_min -15
_diffrn_reflns_number 7515
_diffrn_reflns_theta_full 26.00
_diffrn_reflns_theta_max 26.00
_diffrn_reflns_theta_min 2.77
_exptl_absorpt_coefficient_mu 4.363
_exptl_absorpt_correction_T_max 0.498
_exptl_absorpt_correction_T_min 0.435
_exptl_absorpt_correction_type multi-scan
_exptl_absorpt_process_details 'SADABS; Bruker, 2000'
_exptl_crystal_colour purple
_exptl_crystal_density_diffrn 2.236
_exptl_crystal_density_method 'not measured'
_exptl_crystal_description flake-like
_exptl_crystal_F_000 952
_exptl_crystal_size_max 0.20
_exptl_crystal_size_mid 0.18
_exptl_crystal_size_min 0.16
_refine_diff_density_max 1.961
_refine_diff_density_min -1.138
_refine_diff_density_rms 0.184
_refine_ls_extinction_method none
_refine_ls_goodness_of_fit_ref 1.001
_refine_ls_hydrogen_treatment constr
_refine_ls_matrix_type full
_refine_ls_number_parameters 226
_refine_ls_number_reflns 2853
_refine_ls_number_restraints 2
_refine_ls_restrained_S_all 1.002
_refine_ls_R_factor_all 0.0547
_refine_ls_R_factor_gt 0.0400
_refine_ls_shift/su_max 0.001
_refine_ls_shift/su_mean 0.000
_refine_ls_structure_factor_coef Fsqd
_refine_ls_weighting_details 'calc w=1/[\s^2^(Fo^2^)+(0.0298P)^2^+0.0000P] where P=(Fo^2^+2Fc^2^)/3'
_refine_ls_weighting_scheme calc
_refine_ls_wR_factor_gt 0.0830
_refine_ls_wR_factor_ref 0.0869
_reflns_number_gt 2256
_reflns_number_total 2853
_reflns_threshold_expression >2sigma(I)
_cod_data_source_file b926324a.txt
_cod_data_source_block 4
_cod_depositor_comments
;
The following automatic conversions were performed:

data item '_symmetry_cell_setting' value 'Monoclinic' was changed to
'monoclinic' in accordance with the
/home/saulius/struct/COD-crude-data/automatic-downloads/DataCite-retrospective/RSC/depositions/lib/dictionaries/cif_core.dic
dictionary named 'cif_core.dic' version 2.4.2 last updated on
2011-04-26.

Automatic conversion script
Id: cif_fix_values 6909 2019-04-08 15:41:33Z antanas 
;
_cod_original_sg_symbol_H-M P2(1)/c
_cod_database_code 7238157

loop_
_symmetry_equiv_pos_as_xyz
'x, y, z'
'-x, y+1/2, -z+1/2'
'-x, -y, -z'
'x, -y-1/2, z-1/2'

loop_
_atom_site_label
_atom_site_type_symbol
_atom_site_fract_x
_atom_site_fract_y
_atom_site_fract_z
_atom_site_U_iso_or_equiv
_atom_site_adp_type
_atom_site_occupancy
_atom_site_symmetry_multiplicity
_atom_site_calc_flag
_atom_site_refinement_flags
O9 O -0.0359(3) 0.2170(6) -0.1556(3) 0.0219(11) Uani 1 1 d U
C1 C 0.1382(4) 0.2893(9) 0.1431(5) 0.0163(15) Uani 1 1 d .
C2 C 0.2305(5) 0.3703(9) 0.1292(6) 0.0257(17) Uani 1 1 d .
H2A H 0.2715 0.3360 0.1862 0.031 Uiso 1 1 calc R
H2B H 0.2552 0.3265 0.0661 0.031 Uiso 1 1 calc R
C3 C 0.3054(5) 0.6429(9) 0.1218(6) 0.0225(16) Uani 1 1 d .
C4 C 0.3890(5) 0.5689(10) 0.1254(6) 0.0286(18) Uani 1 1 d .
H4 H 0.3945 0.4477 0.1281 0.034 Uiso 1 1 calc R
C5 C 0.4685(5) 0.6746(9) 0.1250(6) 0.0227(17) Uani 1 1 d .
C6 C 0.5563(5) 0.6006(10) 0.1287(6) 0.0280(17) Uani 1 1 d .
H6 H 0.5628 0.4796 0.1298 0.034 Uiso 1 1 calc R
C7 C 0.6318(5) 0.7039(9) 0.1306(6) 0.0236(17) Uani 1 1 d .
C8 C 0.6232(5) 0.8867(9) 0.1269(6) 0.0290(18) Uani 1 1 d .
H8 H 0.6750 0.9567 0.1275 0.035 Uiso 1 1 calc R
C9 C 0.5398(5) 0.9611(10) 0.1223(6) 0.0291(19) Uani 1 1 d .
H9 H 0.5349 1.0825 0.1209 0.035 Uiso 1 1 calc R
C10 C 0.4594(5) 0.8580(9) 0.1197(6) 0.0264(18) Uani 1 1 d .
C11 C 0.3706(5) 0.9293(10) 0.1123(6) 0.0315(18) Uani 1 1 d .
H11 H 0.3636 1.0500 0.1072 0.038 Uiso 1 1 calc R
C12 C 0.2954(5) 0.8268(10) 0.1124(6) 0.0309(19) Uani 1 1 d .
H12 H 0.2377 0.8766 0.1064 0.037 Uiso 1 1 calc R
C13 C 0.7352(5) 0.4620(9) 0.1408(6) 0.0231(17) Uani 1 1 d .
H13A H 0.7177 0.4095 0.0748 0.028 Uiso 1 1 calc R
H13B H 0.6979 0.4107 0.1928 0.028 Uiso 1 1 calc R
C14 C 0.8352(4) 0.4238(10) 0.1672(5) 0.0201(15) Uani 1 1 d .
Eu1 Eu -0.02034(2) 0.08507(4) 0.19250(3) 0.01489(12) Uani 1 1 d .
N1 N -0.0434(5) 0.2681(10) -0.0606(5) 0.0445(18) Uani 1 1 d U
O1 O 0.2254(3) 0.5547(6) 0.1248(4) 0.0314(13) Uani 1 1 d .
O2 O 0.7199(3) 0.6456(7) 0.1361(4) 0.0324(13) Uani 1 1 d .
O3 O 0.1298(3) 0.1348(6) 0.1137(4) 0.0224(11) Uani 1 1 d .
O4 O 0.0759(3) 0.3713(6) 0.1851(4) 0.0197(11) Uani 1 1 d .
O5 O 0.8510(3) 0.2632(7) 0.1737(4) 0.0291(12) Uani 1 1 d .
O6 O 0.8915(3) 0.5449(6) 0.1793(4) 0.0240(12) Uani 1 1 d .
O7 O -0.0391(4) 0.1670(8) 0.0130(4) 0.0383(14) Uani 1 1 d U
O8 O -0.1407(3) -0.0886(6) 0.1064(3) 0.0236(11) Uani 1 1 d .
H8A H -0.1549 -0.0663 0.0436 0.028 Uiso 1 1 d R
H8B H -0.1840 -0.1242 0.1423 0.028 Uiso 1 1 d R

loop_
_atom_site_aniso_label
_atom_site_aniso_U_11
_atom_site_aniso_U_22
_atom_site_aniso_U_33
_atom_site_aniso_U_23
_atom_site_aniso_U_13
_atom_site_aniso_U_12
O9 0.027(3) 0.015(3) 0.024(2) 0.004(2) 0.003(2) 0.002(2)
C1 0.017(4) 0.022(4) 0.010(3) 0.004(3) -0.003(3) -0.004(3)
C2 0.025(4) 0.016(4) 0.036(5) 0.000(3) 0.004(3) 0.000(3)
C3 0.023(4) 0.015(4) 0.030(4) 0.000(3) 0.002(3) 0.000(3)
C4 0.029(4) 0.015(4) 0.042(5) 0.000(4) 0.003(3) -0.004(3)
C5 0.023(4) 0.018(4) 0.028(4) 0.000(3) 0.001(3) -0.004(3)
C6 0.028(4) 0.015(4) 0.041(5) 0.003(4) -0.001(3) 0.004(3)
C7 0.017(4) 0.021(4) 0.032(4) 0.003(3) 0.002(3) 0.002(3)
C8 0.025(4) 0.020(4) 0.042(5) 0.006(4) 0.002(3) -0.003(3)
C9 0.029(4) 0.014(4) 0.044(5) 0.001(3) 0.006(4) 0.003(3)
C10 0.032(4) 0.017(4) 0.030(4) 0.001(3) 0.001(3) 0.001(3)
C11 0.035(4) 0.020(4) 0.040(5) 0.000(4) 0.001(4) 0.006(4)
C12 0.018(4) 0.029(5) 0.046(5) 0.001(4) 0.003(4) 0.006(3)
C13 0.023(4) 0.013(4) 0.034(4) 0.001(3) 0.000(3) 0.002(3)
C14 0.020(4) 0.024(4) 0.016(3) -0.004(3) 0.002(3) 0.002(3)
Eu1 0.01644(18) 0.01110(18) 0.01719(18) 0.00012(16) 0.00135(12) -0.00037(16)
N1 0.056(5) 0.054(5) 0.024(2) 0.004(2) 0.004(3) 0.000(4)
O1 0.021(3) 0.020(3) 0.054(4) 0.002(3) 0.007(2) 0.002(2)
O2 0.019(3) 0.019(3) 0.059(4) 0.002(3) 0.004(3) 0.001(2)
O3 0.027(3) 0.013(3) 0.028(3) -0.005(2) 0.004(2) 0.002(2)
O4 0.016(2) 0.015(3) 0.028(3) -0.001(2) 0.006(2) 0.004(2)
O5 0.030(3) 0.014(3) 0.042(3) -0.001(3) -0.005(2) 0.006(2)
O6 0.024(3) 0.021(3) 0.027(3) 0.001(2) -0.002(2) -0.004(2)
O7 0.047(3) 0.048(4) 0.019(3) 0.002(2) -0.003(3) -0.015(3)
O8 0.024(3) 0.025(3) 0.022(3) 0.004(2) 0.005(2) -0.004(2)

loop_
_atom_type_symbol
_atom_type_description
_atom_type_scat_dispersion_real
_atom_type_scat_dispersion_imag
_atom_type_scat_source
C C 0.0033 0.0016 'International Tables Vol C Tables 4.2.6.8 and 6.1.1.4'
H H 0.0000 0.0000 'International Tables Vol C Tables 4.2.6.8 and 6.1.1.4'
N N 0.0061 0.0033 'International Tables Vol C Tables 4.2.6.8 and 6.1.1.4'
O O 0.0106 0.0060 'International Tables Vol C Tables 4.2.6.8 and 6.1.1.4'
Eu Eu -0.1578 3.6682 'International Tables Vol C Tables 4.2.6.8 and 6.1.1.4'

loop_
_geom_angle_atom_site_label_1
_geom_angle_atom_site_label_2
_geom_angle_atom_site_label_3
_geom_angle
_geom_angle_site_symmetry_1
_geom_angle_site_symmetry_3
N1 O9 Eu1 125.4(4) . 4_565
N1 O9 Eu1 119.9(4) . 3
Eu1 O9 Eu1 111.35(17) 4_565 3
O3 C1 O4 122.8(6) . .
O3 C1 C2 115.5(6) . .
O4 C1 C2 121.6(6) . .
O1 C2 C1 111.6(6) . .
O1 C2 H2A 109.3 . .
C1 C2 H2A 109.3 . .
O1 C2 H2B 109.3 . .
C1 C2 H2B 109.3 . .
H2A C2 H2B 108.0 . .
C4 C3 O1 125.4(7) . .
C4 C3 C12 120.6(7) . .
O1 C3 C12 114.0(6) . .
C3 C4 C5 120.6(7) . .
C3 C4 H4 119.7 . .
C5 C4 H4 119.7 . .
C6 C5 C10 119.0(7) . .
C6 C5 C4 121.7(7) . .
C10 C5 C4 119.3(7) . .
C7 C6 C5 120.9(7) . .
C7 C6 H6 119.5 . .
C5 C6 H6 119.5 . .
C6 C7 O2 125.5(6) . .
C6 C7 C8 120.3(7) . .
O2 C7 C8 114.2(6) . .
C9 C8 C7 120.0(7) . .
C9 C8 H8 120.0 . .
C7 C8 H8 120.0 . .
C8 C9 C10 121.4(7) . .
C8 C9 H9 119.3 . .
C10 C9 H9 119.3 . .
C5 C10 C11 118.1(7) . .
C5 C10 C9 118.3(7) . .
C11 C10 C9 123.6(7) . .
C12 C11 C10 121.9(7) . .
C12 C11 H11 119.1 . .
C10 C11 H11 119.1 . .
C11 C12 C3 119.4(7) . .
C11 C12 H12 120.3 . .
C3 C12 H12 120.3 . .
O2 C13 C14 110.4(6) . .
O2 C13 H13A 109.6 . .
C14 C13 H13A 109.6 . .
O2 C13 H13B 109.6 . .
C14 C13 H13B 109.6 . .
H13A C13 H13B 108.1 . .
O6 C14 O5 126.9(6) . .
O6 C14 C13 121.0(6) . .
O5 C14 C13 112.1(6) . .
O5 Eu1 O7 71.96(19) 1_455 .
O5 Eu1 O8 72.62(16) 1_455 .
O7 Eu1 O8 69.50(16) . .
O5 Eu1 O4 99.50(16) 1_455 2_545
O7 Eu1 O4 140.57(17) . 2_545
O8 Eu1 O4 71.22(15) . 2_545
O5 Eu1 O6 137.11(16) 1_455 2_645
O7 Eu1 O6 136.81(17) . 2_645
O8 Eu1 O6 139.01(15) . 2_645
O4 Eu1 O6 75.47(15) 2_545 2_645
O5 Eu1 O3 126.46(17) 1_455 .
O7 Eu1 O3 68.44(17) . .
O8 Eu1 O3 122.01(15) . .
O4 Eu1 O3 133.88(15) 2_545 .
O6 Eu1 O3 68.39(15) 2_645 .
O5 Eu1 O9 68.20(16) 1_455 4_566
O7 Eu1 O9 126.32(18) . 4_566
O8 Eu1 O9 126.81(14) . 4_566
O4 Eu1 O9 81.21(15) 2_545 4_566
O6 Eu1 O9 68.94(15) 2_645 4_566
O3 Eu1 O9 110.04(14) . 4_566
O5 Eu1 O9 142.17(16) 1_455 3
O7 Eu1 O9 94.54(17) . 3
O8 Eu1 O9 69.55(15) . 3
O4 Eu1 O9 68.34(15) 2_545 3
O6 Eu1 O9 76.45(15) 2_645 3
O3 Eu1 O9 75.96(15) . 3
O9 Eu1 O9 138.55(10) 4_566 3
O5 Eu1 O4 86.92(15) 1_455 .
O7 Eu1 O4 77.69(16) . .
O8 Eu1 O4 145.26(15) . .
O4 Eu1 O4 141.40(6) 2_545 .
O6 Eu1 O4 74.29(15) 2_645 .
O3 Eu1 O4 50.79(14) . .
O9 Eu1 O4 65.86(15) 4_566 .
O9 Eu1 O4 125.53(14) 3 .
O5 Eu1 Eu1 66.62(12) 1_455 2
O7 Eu1 Eu1 96.74(14) . 2
O8 Eu1 Eu1 139.24(11) . 2
O4 Eu1 Eu1 115.47(11) 2_545 2
O6 Eu1 Eu1 77.20(11) 2_645 2
O3 Eu1 Eu1 83.73(10) . 2
O9 Eu1 Eu1 34.35(11) 4_566 2
O9 Eu1 Eu1 151.20(10) 3 2
O4 Eu1 Eu1 33.78(10) . 2
O5 Eu1 Eu1 132.84(13) 1_455 2_545
O7 Eu1 Eu1 126.57(14) . 2_545
O8 Eu1 Eu1 75.74(11) . 2_545
O4 Eu1 Eu1 36.41(10) 2_545 2_545
O6 Eu1 Eu1 63.27(11) 2_645 2_545
O3 Eu1 Eu1 99.87(11) . 2_545
O9 Eu1 Eu1 106.90(11) 4_566 2_545
O9 Eu1 Eu1 34.31(10) 3 2_545
O4 Eu1 Eu1 135.84(10) . 2_545
Eu1 Eu1 Eu1 134.973(19) 2 2_545
O7 N1 O9 123.0(7) . .
C3 O1 C2 116.8(5) . .
C7 O2 C13 118.1(5) . .
C1 O3 Eu1 95.5(4) . .
C1 O4 Eu1 152.6(4) . 2
C1 O4 Eu1 90.3(4) . .
Eu1 O4 Eu1 109.81(17) 2 .
C14 O5 Eu1 136.5(5) . 1_655
C14 O6 Eu1 131.2(4) . 2_655
N1 O7 Eu1 155.9(5) . .
Eu1 O8 H8A 118.2 . .
Eu1 O8 H8B 118.0 . .
H8A O8 H8B 115.4 . .

loop_
_geom_bond_atom_site_label_1
_geom_bond_atom_site_label_2
_geom_bond_distance
_geom_bond_site_symmetry_2
O9 N1 1.302(7) .
O9 Eu1 2.502(5) 4_565
O9 Eu1 2.505(5) 3
C1 O3 1.245(8) .
C1 O4 1.253(8) .
C1 C2 1.509(9) .
C2 O1 1.412(8) .
C2 H2A 0.9700 .
C2 H2B 0.9700 .
C3 C4 1.351(9) .
C3 O1 1.358(8) .
C3 C12 1.417(10) .
C4 C5 1.420(9) .
C4 H4 0.9300 .
C5 C6 1.409(9) .
C5 C10 1.409(9) .
C6 C7 1.360(9) .
C6 H6 0.9300 .
C7 O2 1.369(8) .
C7 C8 1.403(10) .
C8 C9 1.350(10) .
C8 H8 0.9300 .
C9 C10 1.420(10) .
C9 H9 0.9300 .
C10 C11 1.414(10) .
C11 C12 1.355(10) .
C11 H11 0.9300 .
C12 H12 0.9300 .
C13 O2 1.422(8) .
C13 C14 1.524(9) .
C13 H13A 0.9700 .
C13 H13B 0.9700 .
C14 O6 1.246(8) .
C14 O5 1.251(8) .
Eu1 O5 2.335(5) 1_455
Eu1 O7 2.416(5) .
Eu1 O8 2.442(4) .
Eu1 O4 2.444(5) 2_545
Eu1 O6 2.485(5) 2_645
Eu1 O3 2.502(5) .
Eu1 O9 2.502(5) 4_566
Eu1 O9 2.505(5) 3
Eu1 O4 2.609(5) .
N1 O7 1.227(8) .
O4 Eu1 2.444(5) 2
O5 Eu1 2.335(5) 1_655
O6 Eu1 2.485(5) 2_655
O8 H8A 0.8501 .
O8 H8B 0.8500 .

loop_
_geom_hbond_atom_site_label_D
_geom_hbond_atom_site_label_H
_geom_hbond_atom_site_label_A
_geom_hbond_distance_DH
_geom_hbond_distance_HA
_geom_hbond_distance_DA
_geom_hbond_angle_DHA
_geom_hbond_site_symmetry_A
O8 H8A O3 0.85 2.15 2.890(6) 144.5 3
O8 H8B O2 0.85 2.25 2.923(7) 135.5 1_445
